data_7013285
loop_
_publ_author_name
'Hong, Fung-E'
'Chang, Chin-Pei'
'Chang, Yu-Chang'

_publ_section_title
;
 Synthesis and structural characterization of novel palladium complexes
 chelated by bulky cobalt-containing phosphine ligands: unusual
 palladium?cobalt bond formation
;
_journal_issue 20
_journal_name_full 'Dalton Transactions'
_journal_page_first 3892
_journal_paper_doi 10.1039/b306228g
_journal_year 2003
_chemical_formula_sum 'C61 H40 Cl2 Co4 O9 P4 Pd'
_chemical_formula_weight 1453.83
_chemical_name_systematic
;
?
;
_space_group_IT_number 14
_symmetry_cell_setting monoclinic
_symmetry_space_group_name_Hall '-P 2yn'
_symmetry_space_group_name_H-M 'P 1 21/n 1'
_atom_sites_solution_hydrogens geom
_atom_sites_solution_primary direct
_atom_sites_solution_secondary difmap
_audit_creation_method SHELXL-97
_cell_angle_alpha 90.00
_cell_angle_beta 98.846(7)
_cell_angle_gamma 90.00
_cell_formula_units_Z 4
_cell_length_a 15.029(4)
_cell_length_b 23.761(7)
_cell_length_c 17.180(5)
_cell_measurement_reflns_used 3819
_cell_measurement_temperature 293(2)
_cell_measurement_theta_max 22.202
_cell_measurement_theta_min 2.196
_cell_volume 6062(3)
_computing_cell_refinement 'Bruker SMART'
_computing_data_collection 'Bruker SMART'
_computing_data_reduction 'Bruker SHELXTL'
_computing_molecular_graphics 'Bruker SHELXTL'
_computing_publication_material 'Bruker SHELXTL'
_computing_structure_refinement 'SHELXL-97 (Sheldrick, 1997)'
_computing_structure_solution 'SHELXS-97 (Sheldrick, 1990)'
_diffrn_ambient_temperature 293(2)
_diffrn_measured_fraction_theta_full 0.987
_diffrn_measured_fraction_theta_max 0.987
_diffrn_measurement_device_type 'CCD area detector'
_diffrn_measurement_method 'phi and omega scans'
_diffrn_radiation_monochromator graphite
_diffrn_radiation_source 'fine-focus sealed tube'
_diffrn_radiation_type MoK\a
_diffrn_radiation_wavelength 0.71073
_diffrn_reflns_av_R_equivalents 0.2175
_diffrn_reflns_av_sigmaI/netI 0.2428
_diffrn_reflns_limit_h_max 18
_diffrn_reflns_limit_h_min -18
_diffrn_reflns_limit_k_max 29
_diffrn_reflns_limit_k_min -17
_diffrn_reflns_limit_l_max 21
_diffrn_reflns_limit_l_min -21
_diffrn_reflns_number 33858
_diffrn_reflns_theta_full 25.98
_diffrn_reflns_theta_max 25.98
_diffrn_reflns_theta_min 1.68
_exptl_absorpt_coefficient_mu 1.611
_exptl_absorpt_correction_T_max 1.000000
_exptl_absorpt_correction_T_min 0.227867
_exptl_absorpt_correction_type SADABS
_exptl_crystal_colour brown
_exptl_crystal_density_diffrn 1.593
_exptl_crystal_density_method 'not measured'
_exptl_crystal_description parallelepiped
_exptl_crystal_F_000 2904
_exptl_crystal_size_max 0.49
_exptl_crystal_size_mid 0.45
_exptl_crystal_size_min 0.34
_refine_diff_density_max 2.254
_refine_diff_density_min -1.676
_refine_diff_density_rms 0.170
_refine_ls_extinction_method none
_refine_ls_goodness_of_fit_ref 0.986
_refine_ls_hydrogen_treatment mixed
_refine_ls_matrix_type full
_refine_ls_number_parameters 730
_refine_ls_number_reflns 11746
_refine_ls_number_restraints 0
_refine_ls_restrained_S_all 0.986
_refine_ls_R_factor_all 0.2518
_refine_ls_R_factor_gt 0.0889
_refine_ls_shift/su_max 0.000
_refine_ls_shift/su_mean 0.000
_refine_ls_structure_factor_coef Fsqd
_refine_ls_weighting_details 'calc w=1/[\s^2^(Fo^2^)+(0.1525P)^2^+0.0000P] where P=(Fo^2^+2Fc^2^)/3'
_refine_ls_weighting_scheme calc
_refine_ls_wR_factor_gt 0.2158
_refine_ls_wR_factor_ref 0.3144
_reflns_number_gt 4405
_reflns_number_total 11746
_reflns_threshold_expression >2sigma(I)
_cod_data_source_file b306228g.txt
_cod_data_source_block hong154m
_cod_depositor_comments
;
The following automatic conversions were performed:
'_symmetry_cell_setting' value 'Monoclinic' changed to 'monoclinic'
according to '/home/saulius/struct/CIF-dictionaries/cif_core.dic'
dictionary named 'cif_core.dic' version 2.4.1 from 2010-06-29.

Automatic conversion script
Id: cif_fix_enum 1527 2010-12-29 10:47:43Z saulius 
;
_cod_original_sg_symbol_H-M P2(1)/n
_cod_database_code 7013285

loop_
_symmetry_equiv_pos_as_xyz
'x, y, z'
'-x+1/2, y+1/2, -z+1/2'
'-x, -y, -z'
'x-1/2, -y-1/2, z-1/2'

loop_
_atom_site_label
_atom_site_type_symbol
_atom_site_fract_x
_atom_site_fract_y
_atom_site_fract_z
_atom_site_U_iso_or_equiv
_atom_site_adp_type
_atom_site_occupancy
_atom_site_symmetry_multiplicity
_atom_site_calc_flag
_atom_site_refinement_flags
_atom_site_disorder_assembly
_atom_site_disorder_group
Pd Pd 0.03567(7) 0.11158(4) 0.23567(8) 0.0523(4) Uani 1 1 d . . .
Co1 Co -0.42130(13) 0.15031(7) 0.13384(12) 0.0499(6) Uani 1 1 d . . .
Co2 Co -0.48516(14) 0.14537(8) 0.25909(13) 0.0550(6) Uani 1 1 d . . .
Co3 Co -0.17516(12) 0.23314(7) 0.21399(12) 0.0465(5) Uani 1 1 d . . .
Co4 Co -0.14123(13) 0.12809(7) 0.23109(12) 0.0457(5) Uani 1 1 d . . .
P1 P -0.3059(3) 0.24555(14) 0.2612(2) 0.0512(10) Uani 1 1 d . . .
P2 P -0.2660(3) 0.08417(14) 0.2610(2) 0.0477(10) Uani 1 1 d . . .
P3 P -0.3049(3) 0.16572(14) 0.0692(2) 0.0474(10) Uani 1 1 d . . .
P4 P -0.0007(3) 0.17406(14) 0.1415(2) 0.0484(10) Uani 1 1 d . . .
Cl1 Cl 0.0628(3) 0.04755(15) 0.3434(3) 0.0728(13) Uani 1 1 d . . .
Cl2 Cl 0.1866(3) 0.11232(19) 0.2151(3) 0.0824(14) Uani 1 1 d . . .
O1 O -0.5550(9) 0.2202(5) 0.0352(8) 0.096(4) Uani 1 1 d . . .
O2 O -0.4955(8) 0.0422(5) 0.0698(8) 0.089(4) Uani 1 1 d . . .
O3 O -0.4916(10) 0.1769(6) 0.4212(9) 0.109(5) Uani 1 1 d . . .
O4 O -0.5613(10) 0.0317(5) 0.2604(9) 0.114(5) Uani 1 1 d . . .
O5 O -0.1707(9) 0.3345(5) 0.1175(8) 0.092(4) Uani 1 1 d . . .
O6 O -0.0504(9) 0.2834(5) 0.3434(8) 0.094(4) Uani 1 1 d . . .
O7 O -0.0838(7) 0.0180(4) 0.1782(7) 0.066(3) Uani 1 1 d . . .
O8 O -0.0649(8) 0.1555(4) 0.3943(8) 0.077(3) Uani 1 1 d . . .
O9 O -0.6478(9) 0.2110(6) 0.2052(9) 0.111(5) Uani 1 1 d . . .
C1 C -0.5010(11) 0.1952(7) 0.0731(10) 0.061(4) Uani 1 1 d . . .
C2 C -0.4631(10) 0.0845(6) 0.0925(10) 0.060(4) Uani 1 1 d . . .
C3 C -0.4850(11) 0.1652(6) 0.3591(12) 0.065(5) Uani 1 1 d . . .
C4 C -0.5305(11) 0.0748(7) 0.2601(10) 0.068(5) Uani 1 1 d . . .
C5 C -0.1784(10) 0.2951(7) 0.1549(10) 0.061(4) Uani 1 1 d . . .
C6 C -0.0978(11) 0.2630(6) 0.2945(12) 0.066(5) Uani 1 1 d . . .
C7 C -0.0964(9) 0.0628(6) 0.2043(9) 0.050(4) Uani 1 1 d . . .
C8 C -0.0896(11) 0.1442(5) 0.3303(11) 0.054(4) Uani 1 1 d . . .
C9 C -0.3774(9) 0.1857(5) 0.2359(8) 0.049(4) Uani 1 1 d . . .
C10 C -0.3628(9) 0.1294(5) 0.2374(8) 0.046(3) Uani 1 1 d . . .
C11 C -0.2024(10) 0.1708(5) 0.1367(8) 0.048(4) Uani 1 1 d . . .
C12 C -0.1127(10) 0.1847(6) 0.1492(9) 0.055(4) Uani 1 1 d . . .
C13 C -0.5857(11) 0.1846(7) 0.2243(11) 0.069(5) Uani 1 1 d . . .
C14 C -0.3723(11) 0.3080(5) 0.2274(10) 0.057(4) Uani 1 1 d . . .
C15 C -0.3293(10) 0.3607(6) 0.2256(11) 0.071(5) Uani 1 1 d . . .
H15A H -0.2683 0.3644 0.2447 0.086 Uiso 1 1 calc R . .
C16 C -0.3772(15) 0.4049(7) 0.1961(14) 0.094(7) Uani 1 1 d . . .
H16A H -0.3482 0.4393 0.1935 0.113 Uiso 1 1 calc R . .
C17 C -0.4648(17) 0.4018(7) 0.1705(12) 0.103(7) Uani 1 1 d . . .
H17A H -0.4949 0.4340 0.1501 0.123 Uiso 1 1 calc R . .
C18 C -0.5143(13) 0.3518(7) 0.1728(12) 0.087(6) Uani 1 1 d . . .
H18A H -0.5760 0.3498 0.1557 0.105 Uiso 1 1 calc R . .
C19 C -0.4638(11) 0.3058(7) 0.2024(10) 0.067(5) Uani 1 1 d . . .
H19A H -0.4932 0.2716 0.2057 0.081 Uiso 1 1 calc R . .
C20 C -0.2929(9) 0.2505(7) 0.3690(9) 0.057(4) Uani 1 1 d . . .
C21 C -0.3002(11) 0.3016(7) 0.4075(12) 0.077(5) Uani 1 1 d . . .
H21A H -0.3146 0.3341 0.3780 0.092 Uiso 1 1 calc R . .
C22 C -0.2865(13) 0.3048(10) 0.4875(15) 0.091(7) Uani 1 1 d . . .
H22A H -0.2914 0.3392 0.5123 0.109 Uiso 1 1 calc R . .
C23 C -0.2659(14) 0.2578(13) 0.5309(14) 0.113(9) Uani 1 1 d . . .
H23A H -0.2582 0.2599 0.5855 0.135 Uiso 1 1 calc R . .
C24 C -0.2562(13) 0.2067(10) 0.4950(11) 0.097(7) Uani 1 1 d . . .
H24A H -0.2395 0.1749 0.5255 0.117 Uiso 1 1 calc R . .
C25 C -0.2711(12) 0.2028(7) 0.4139(10) 0.077(5) Uani 1 1 d . . .
H25A H -0.2666 0.1681 0.3896 0.093 Uiso 1 1 calc R . .
C26 C -0.3029(9) 0.0190(5) 0.2098(10) 0.054(4) Uani 1 1 d . . .
C27 C -0.2869(11) 0.0069(5) 0.1346(10) 0.063(5) Uani 1 1 d . . .
H27A H -0.2537 0.0324 0.1098 0.076 Uiso 1 1 calc R . .
C28 C -0.3180(11) -0.0416(6) 0.0942(11) 0.070(5) Uani 1 1 d . . .
H28A H -0.3041 -0.0486 0.0441 0.085 Uiso 1 1 calc R . .
C29 C -0.3679(12) -0.0781(7) 0.1277(13) 0.078(5) Uani 1 1 d . . .
H29A H -0.3904 -0.1099 0.0996 0.093 Uiso 1 1 calc R . .
C30 C -0.3867(12) -0.0702(6) 0.2020(13) 0.083(6) Uani 1 1 d . . .
H30A H -0.4214 -0.0960 0.2247 0.099 Uiso 1 1 calc R . .
C31 C -0.3519(10) -0.0213(6) 0.2442(10) 0.063(4) Uani 1 1 d . . .
H31A H -0.3620 -0.0163 0.2958 0.076 Uiso 1 1 calc R . .
C32 C -0.2547(12) 0.0606(6) 0.3634(10) 0.063(4) Uani 1 1 d . . .
C33 C -0.1717(11) 0.0372(6) 0.3961(10) 0.067(5) Uani 1 1 d . . .
H33A H -0.1251 0.0363 0.3662 0.080 Uiso 1 1 calc R . .
C34 C -0.1575(14) 0.0155(9) 0.4719(12) 0.094(7) Uani 1 1 d . . .
H34A H -0.1018 0.0011 0.4940 0.113 Uiso 1 1 calc R . .
C35 C -0.2317(18) 0.0159(10) 0.5147(13) 0.120(8) Uani 1 1 d . . .
H35A H -0.2249 -0.0006 0.5644 0.144 Uiso 1 1 calc R . .
C36 C -0.3122(16) 0.0399(10) 0.4849(12) 0.116(8) Uani 1 1 d . . .
H36A H -0.3588 0.0422 0.5146 0.139 Uiso 1 1 calc R . .
C37 C -0.3223(12) 0.0611(7) 0.4069(12) 0.081(6) Uani 1 1 d . . .
H37A H -0.3777 0.0760 0.3848 0.097 Uiso 1 1 calc R . .
C38 C -0.3057(8) 0.2307(6) 0.0127(9) 0.049(4) Uani 1 1 d . . .
C39 C -0.2510(11) 0.2339(6) -0.0462(10) 0.064(4) Uani 1 1 d . . .
H39A H -0.2164 0.2032 -0.0567 0.077 Uiso 1 1 calc R . .
C40 C -0.2488(12) 0.2843(8) -0.0896(11) 0.081(5) Uani 1 1 d . . .
H40A H -0.2140 0.2863 -0.1298 0.098 Uiso 1 1 calc R . .
C41 C -0.2983(12) 0.3307(7) -0.0726(12) 0.076(5) Uani 1 1 d . . .
H41A H -0.2947 0.3641 -0.1002 0.091 Uiso 1 1 calc R . .
C42 C -0.3507(12) 0.3280(6) -0.0172(11) 0.071(5) Uani 1 1 d . . .
H42A H -0.3843 0.3592 -0.0071 0.085 Uiso 1 1 calc R . .
C43 C -0.3558(10) 0.2775(6) 0.0270(10) 0.059(4) Uani 1 1 d . . .
H43A H -0.3930 0.2760 0.0655 0.071 Uiso 1 1 calc R . .
C44 C -0.2899(9) 0.1132(5) -0.0039(8) 0.045(3) Uani 1 1 d . . .
C45 C -0.3636(11) 0.1001(6) -0.0610(10) 0.064(4) Uani 1 1 d . . .
H45A H -0.4177 0.1188 -0.0593 0.077 Uiso 1 1 calc R . .
C46 C -0.3603(12) 0.0623(7) -0.1176(11) 0.076(5) Uani 1 1 d . . .
H46A H -0.4112 0.0544 -0.1540 0.091 Uiso 1 1 calc R . .
C47 C -0.2782(14) 0.0344(7) -0.1214(12) 0.082(6) Uani 1 1 d . . .
H47A H -0.2749 0.0076 -0.1604 0.099 Uiso 1 1 calc R . .
C48 C -0.2054(12) 0.0463(6) -0.0694(11) 0.071(5) Uani 1 1 d . . .
H48A H -0.1511 0.0285 -0.0729 0.085 Uiso 1 1 calc R . .
C49 C -0.2102(10) 0.0864(6) -0.0081(9) 0.056(4) Uani 1 1 d . . .
H49A H -0.1595 0.0943 0.0286 0.067 Uiso 1 1 calc R . .
C50 C 0.0538(9) 0.2425(6) 0.1587(9) 0.052(4) Uani 1 1 d . . .
C51 C 0.1114(12) 0.2526(6) 0.2263(12) 0.092(7) Uani 1 1 d . . .
H51A H 0.1269 0.2228 0.2608 0.110 Uiso 1 1 calc R . .
C52 C 0.1473(16) 0.3040(8) 0.2457(14) 0.126(10) Uani 1 1 d . . .
H52A H 0.1824 0.3100 0.2945 0.151 Uiso 1 1 calc R . .
C53 C 0.1310(14) 0.3467(8) 0.1922(14) 0.094(6) Uani 1 1 d . . .
H53A H 0.1612 0.3808 0.2017 0.113 Uiso 1 1 calc R . .
C54 C 0.0703(16) 0.3397(7) 0.1249(14) 0.103(7) Uani 1 1 d . . .
H54A H 0.0544 0.3698 0.0909 0.123 Uiso 1 1 calc R . .
C55 C 0.0336(13) 0.2875(7) 0.1083(11) 0.090(6) Uani 1 1 d . . .
H55A H -0.0061 0.2822 0.0618 0.108 Uiso 1 1 calc R . .
C56 C 0.0080(9) 0.1495(5) 0.0410(9) 0.049(4) Uani 1 1 d . . .
C57 C -0.0289(11) 0.1793(6) -0.0243(11) 0.069(5) Uani 1 1 d . . .
H57A H -0.0554 0.2141 -0.0180 0.082 Uiso 1 1 calc R . .
C58 C -0.0275(12) 0.1591(8) -0.0984(12) 0.080(5) Uani 1 1 d . . .
H58A H -0.0517 0.1800 -0.1423 0.096 Uiso 1 1 calc R . .
C59 C 0.0108(13) 0.1066(8) -0.1075(12) 0.082(6) Uani 1 1 d . . .
H59A H 0.0134 0.0916 -0.1571 0.098 Uiso 1 1 calc R . .
C60 C 0.0445(14) 0.0780(7) -0.0398(13) 0.089(6) Uani 1 1 d . . .
H60A H 0.0686 0.0425 -0.0457 0.106 Uiso 1 1 calc R . .
C61 C 0.0457(11) 0.0969(6) 0.0343(11) 0.068(5) Uani 1 1 d . . .
H61A H 0.0703 0.0760 0.0781 0.081 Uiso 1 1 calc R . .

loop_
_atom_site_aniso_label
_atom_site_aniso_U_11
_atom_site_aniso_U_22
_atom_site_aniso_U_33
_atom_site_aniso_U_23
_atom_site_aniso_U_13
_atom_site_aniso_U_12
Pd 0.0567(7) 0.0342(6) 0.0607(9) 0.0031(5) -0.0078(6) 0.0042(5)
Co1 0.0573(12) 0.0369(10) 0.0504(14) -0.0033(9) -0.0084(10) 0.0027(9)
Co2 0.0605(13) 0.0459(11) 0.0544(15) -0.0038(10) -0.0043(10) 0.0041(10)
Co3 0.0564(12) 0.0266(9) 0.0520(14) -0.0053(8) -0.0064(10) 0.0024(8)
Co4 0.0562(12) 0.0261(9) 0.0494(14) -0.0014(8) -0.0092(10) 0.0044(8)
P1 0.064(2) 0.0303(17) 0.055(3) -0.0083(17) -0.003(2) 0.0045(17)
P2 0.060(2) 0.0293(17) 0.048(3) -0.0017(16) -0.0092(19) 0.0043(16)
P3 0.057(2) 0.0331(18) 0.047(3) -0.0022(16) -0.007(2) 0.0049(16)
P4 0.056(2) 0.0331(18) 0.054(3) -0.0010(17) 0.000(2) 0.0033(16)
Cl1 0.081(3) 0.045(2) 0.081(3) 0.022(2) -0.023(2) 0.0014(19)
Cl2 0.056(2) 0.077(3) 0.111(4) -0.003(3) 0.004(3) 0.007(2)
O1 0.092(9) 0.084(9) 0.100(11) 0.030(8) -0.019(8) 0.028(7)
O2 0.099(9) 0.067(8) 0.093(10) -0.022(7) -0.007(7) -0.010(7)
O3 0.118(11) 0.133(13) 0.072(11) -0.022(9) 0.006(9) 0.015(9)
O4 0.137(12) 0.064(8) 0.138(14) -0.009(8) 0.015(10) -0.046(8)
O5 0.110(10) 0.051(7) 0.106(11) 0.022(7) -0.007(8) -0.013(7)
O6 0.123(11) 0.061(7) 0.082(10) -0.017(7) -0.033(8) -0.003(7)
O7 0.074(7) 0.036(5) 0.082(9) -0.020(5) 0.000(6) 0.014(5)
O8 0.113(10) 0.054(7) 0.055(9) 0.009(6) -0.018(7) 0.003(6)
O9 0.072(9) 0.124(12) 0.134(13) 0.046(10) 0.004(8) 0.039(8)
C1 0.056(10) 0.069(10) 0.057(12) 0.000(9) 0.005(9) -0.001(9)
C2 0.060(10) 0.048(9) 0.066(12) 0.007(8) -0.011(8) -0.009(8)
C3 0.083(12) 0.037(8) 0.072(14) -0.015(8) 0.004(11) 0.013(8)
C4 0.069(11) 0.064(11) 0.074(13) -0.005(9) 0.020(9) -0.013(9)
C5 0.062(10) 0.054(9) 0.062(12) -0.004(8) -0.002(9) 0.009(8)
C6 0.076(11) 0.030(7) 0.087(15) -0.010(8) -0.002(10) 0.008(7)
C7 0.041(8) 0.051(8) 0.055(10) 0.004(7) -0.001(7) 0.016(7)
C8 0.075(11) 0.031(7) 0.050(11) 0.007(7) -0.011(9) 0.003(7)
C9 0.064(10) 0.036(7) 0.044(10) -0.004(6) 0.005(8) 0.003(7)
C10 0.060(9) 0.039(7) 0.034(9) -0.009(6) -0.008(7) 0.003(6)
C11 0.068(10) 0.027(6) 0.047(10) -0.009(6) 0.005(8) -0.002(6)
C12 0.074(11) 0.047(8) 0.038(10) -0.005(7) -0.009(8) -0.015(8)
C13 0.058(11) 0.073(11) 0.074(14) 0.011(10) 0.003(10) 0.011(9)
C14 0.071(11) 0.034(7) 0.062(11) -0.006(7) 0.002(9) 0.007(7)
C15 0.055(10) 0.047(9) 0.107(16) -0.001(9) -0.003(10) 0.006(8)
C16 0.109(17) 0.044(10) 0.12(2) 0.008(11) 0.003(15) 0.018(11)
C17 0.16(2) 0.051(11) 0.083(16) -0.002(10) -0.026(15) 0.051(13)
C18 0.086(13) 0.047(10) 0.120(18) -0.006(10) -0.011(12) 0.026(9)
C19 0.064(11) 0.056(9) 0.077(13) -0.017(9) 0.001(9) 0.017(8)
C20 0.044(9) 0.074(11) 0.052(11) -0.018(9) 0.001(8) 0.002(8)
C21 0.077(12) 0.071(11) 0.074(15) -0.031(10) -0.014(10) 0.011(9)
C22 0.080(14) 0.099(16) 0.089(19) -0.054(14) 0.001(13) 0.002(12)
C23 0.091(16) 0.17(3) 0.070(18) -0.069(19) -0.008(13) -0.015(17)
C24 0.108(15) 0.137(19) 0.035(13) 0.024(12) -0.027(11) -0.022(14)
C25 0.113(15) 0.068(11) 0.043(12) -0.008(9) -0.012(10) 0.011(10)
C26 0.054(9) 0.027(7) 0.070(12) 0.004(7) -0.021(8) 0.001(6)
C27 0.106(13) 0.021(7) 0.056(12) -0.004(7) -0.010(10) -0.002(7)
C28 0.088(12) 0.052(9) 0.065(13) -0.013(8) -0.007(10) -0.008(9)
C29 0.087(13) 0.049(10) 0.088(16) -0.015(10) -0.014(12) -0.010(9)
C30 0.093(14) 0.034(8) 0.110(18) 0.009(10) -0.020(13) -0.004(8)
C31 0.063(10) 0.050(9) 0.077(13) 0.004(8) 0.012(9) -0.011(8)
C32 0.077(12) 0.048(9) 0.057(12) 0.006(8) -0.006(9) 0.010(8)
C33 0.081(12) 0.049(9) 0.067(13) 0.024(8) -0.001(9) 0.013(8)
C34 0.087(14) 0.119(17) 0.073(15) 0.043(13) -0.004(12) 0.029(12)
C35 0.15(2) 0.127(19) 0.066(17) 0.036(14) -0.024(16) 0.045(17)
C36 0.15(2) 0.14(2) 0.052(15) 0.029(13) 0.011(14) 0.070(17)
C37 0.064(11) 0.082(13) 0.089(16) 0.012(11) -0.015(11) 0.027(10)
C38 0.029(7) 0.045(8) 0.068(11) 0.003(7) -0.006(7) 0.002(6)
C39 0.073(11) 0.050(9) 0.064(12) 0.001(8) -0.005(9) 0.007(8)
C40 0.098(14) 0.072(12) 0.073(14) 0.018(10) 0.009(11) -0.006(11)
C41 0.085(13) 0.049(10) 0.088(15) 0.016(9) -0.005(11) -0.001(9)
C42 0.097(14) 0.048(9) 0.065(13) 0.004(8) -0.001(11) 0.021(9)
C43 0.062(10) 0.052(9) 0.063(11) 0.004(8) 0.007(8) 0.005(8)
C44 0.059(9) 0.043(7) 0.032(9) -0.007(6) 0.002(7) -0.003(7)
C45 0.074(11) 0.054(9) 0.058(12) -0.012(8) -0.012(9) 0.003(8)
C46 0.092(13) 0.055(10) 0.070(14) -0.018(9) -0.021(10) 0.000(10)
C47 0.102(15) 0.062(11) 0.079(15) -0.029(10) 0.000(12) -0.001(11)
C48 0.071(12) 0.058(10) 0.082(14) -0.008(9) 0.010(11) 0.020(9)
C49 0.056(9) 0.050(8) 0.058(11) -0.013(8) -0.002(8) 0.007(7)
C50 0.056(9) 0.045(8) 0.047(10) 0.018(7) -0.016(8) -0.008(7)
C51 0.125(16) 0.035(8) 0.093(16) 0.003(9) -0.053(13) -0.007(9)
C52 0.18(2) 0.051(11) 0.11(2) 0.008(12) -0.079(17) -0.028(13)
C53 0.096(15) 0.081(14) 0.102(18) -0.012(13) 0.008(13) -0.036(12)
C54 0.15(2) 0.053(11) 0.100(18) 0.021(10) 0.008(16) -0.047(12)
C55 0.133(17) 0.063(11) 0.064(13) 0.021(10) -0.019(11) -0.022(11)
C56 0.057(9) 0.035(7) 0.054(10) -0.018(7) 0.006(8) 0.006(7)
C57 0.088(12) 0.042(8) 0.072(14) -0.002(9) 0.001(10) 0.019(8)
C58 0.094(14) 0.080(13) 0.067(14) -0.001(10) 0.017(11) -0.003(11)
C59 0.110(15) 0.069(12) 0.075(15) -0.027(11) 0.040(13) -0.005(11)
C60 0.136(17) 0.053(11) 0.081(16) -0.020(10) 0.031(14) 0.014(11)
C61 0.082(12) 0.061(10) 0.064(13) 0.000(9) 0.022(10) 0.016(9)

loop_
_atom_type_symbol
_atom_type_description
_atom_type_scat_dispersion_real
_atom_type_scat_dispersion_imag
_atom_type_scat_source
C C 0.0033 0.0016 'International Tables Vol C Tables 4.2.6.8 and 6.1.1.4'
H H 0.0000 0.0000 'International Tables Vol C Tables 4.2.6.8 and 6.1.1.4'
O O 0.0106 0.0060 'International Tables Vol C Tables 4.2.6.8 and 6.1.1.4'
P P 0.1023 0.0942 'International Tables Vol C Tables 4.2.6.8 and 6.1.1.4'
Cl Cl 0.1484 0.1585 'International Tables Vol C Tables 4.2.6.8 and 6.1.1.4'
Co Co 0.3494 0.9721 'International Tables Vol C Tables 4.2.6.8 and 6.1.1.4'
Pd Pd -0.9988 1.0072 'International Tables Vol C Tables 4.2.6.8 and 6.1.1.4'

loop_
_geom_angle_atom_site_label_1
_geom_angle_atom_site_label_2
_geom_angle_atom_site_label_3
_geom_angle
_geom_angle_site_symmetry_1
_geom_angle_site_symmetry_3
_geom_angle_publ_flag
P4 Pd C7 93.4(4) . . ?
P4 Pd Cl2 91.18(16) . . ?
C7 Pd Cl2 142.2(4) . . ?
P4 Pd Cl1 174.27(16) . . ?
C7 Pd Cl1 84.2(4) . . ?
Cl2 Pd Cl1 93.90(17) . . ?
P4 Pd Co4 75.31(11) . . ?
C7 Pd Co4 41.1(3) . . ?
Cl2 Pd Co4 166.49(14) . . ?
Cl1 Pd Co4 99.61(12) . . ?
C2 Co1 C1 97.2(7) . . ?
C2 Co1 C10 102.9(6) . . ?
C1 Co1 C10 148.5(6) . . ?
C2 Co1 C9 141.0(6) . . ?
C1 Co1 C9 111.3(6) . . ?
C10 Co1 C9 40.8(5) . . ?
C2 Co1 P3 101.5(5) . . ?
C1 Co1 P3 96.7(5) . . ?
C10 Co1 P3 102.7(4) . . ?
C9 Co1 P3 101.0(4) . . ?
C2 Co1 Co2 98.2(5) . . ?
C1 Co1 Co2 102.5(5) . . ?
C10 Co1 Co2 51.0(4) . . ?
C9 Co1 Co2 51.0(4) . . ?
P3 Co1 Co2 150.43(14) . . ?
C3 Co2 C13 93.5(8) . . ?
C3 Co2 C4 100.4(7) . . ?
C13 Co2 C4 100.7(8) . . ?
C3 Co2 C10 111.8(7) . . ?
C13 Co2 C10 143.0(7) . . ?
C4 Co2 C10 100.8(6) . . ?
C3 Co2 C9 100.8(7) . . ?
C13 Co2 C9 110.8(7) . . ?
C4 Co2 C9 140.6(6) . . ?
C10 Co2 C9 40.2(5) . . ?
C3 Co2 Co1 151.3(6) . . ?
C13 Co2 Co1 96.0(6) . . ?
C4 Co2 Co1 104.3(5) . . ?
C10 Co2 Co1 49.4(4) . . ?
C9 Co2 Co1 50.6(4) . . ?
C5 Co3 C6 94.0(7) . . ?
C5 Co3 C12 97.9(6) . . ?
C6 Co3 C12 111.2(7) . . ?
C5 Co3 C11 104.5(6) . . ?
C6 Co3 C11 147.6(6) . . ?
C12 Co3 C11 40.8(5) . . ?
C5 Co3 P1 98.5(5) . . ?
C6 Co3 P1 99.6(5) . . ?
C12 Co3 P1 143.9(4) . . ?
C11 Co3 P1 103.6(4) . . ?
C5 Co3 Co4 149.2(5) . . ?
C6 Co3 Co4 101.7(4) . . ?
C12 Co3 Co4 51.7(4) . . ?
C11 Co3 Co4 50.7(4) . . ?
P1 Co3 Co4 104.81(12) . . ?
C7 Co4 C8 107.8(6) . . ?
C7 Co4 C11 112.0(6) . . ?
C8 Co4 C11 137.1(5) . . ?
C7 Co4 C12 105.6(6) . . ?
C8 Co4 C12 114.0(6) . . ?
C11 Co4 C12 39.6(5) . . ?
C7 Co4 P2 91.0(5) . . ?
C8 Co4 P2 97.7(5) . . ?
C11 Co4 P2 97.1(4) . . ?
C12 Co4 P2 136.6(5) . . ?
C7 Co4 Co3 153.9(5) . . ?
C8 Co4 Co3 87.1(4) . . ?
C11 Co4 Co3 49.9(3) . . ?
C12 Co4 Co3 48.4(4) . . ?
P2 Co4 Co3 108.51(12) . . ?
C7 Co4 Pd 57.7(4) . . ?
C8 Co4 Pd 73.9(5) . . ?
C11 Co4 Pd 115.2(4) . . ?
C12 Co4 Pd 78.7(4) . . ?
P2 Co4 Pd 140.93(11) . . ?
Co3 Co4 Pd 109.04(8) . . ?
C9 P1 C14 106.7(7) . . ?
C9 P1 C20 105.2(7) . . ?
C14 P1 C20 103.6(7) . . ?
C9 P1 Co3 109.4(5) . . ?
C14 P1 Co3 117.0(5) . . ?
C20 P1 Co3 114.0(5) . . ?
C10 P2 C26 102.8(6) . . ?
C10 P2 C32 110.6(7) . . ?
C26 P2 C32 100.4(7) . . ?
C10 P2 Co4 109.9(5) . . ?
C26 P2 Co4 118.7(6) . . ?
C32 P2 Co4 113.6(6) . . ?
C11 P3 C44 108.0(6) . . ?
C11 P3 C38 102.9(6) . . ?
C44 P3 C38 101.9(7) . . ?
C11 P3 Co1 110.5(5) . . ?
C44 P3 Co1 114.9(5) . . ?
C38 P3 Co1 117.4(5) . . ?
C12 P4 C50 106.0(7) . . ?
C12 P4 C56 109.1(7) . . ?
C50 P4 C56 109.8(7) . . ?
C12 P4 Pd 100.2(5) . . ?
C50 P4 Pd 115.3(5) . . ?
C56 P4 Pd 115.4(5) . . ?
O1 C1 Co1 175.1(15) . . ?
O2 C2 Co1 174.3(16) . . ?
O3 C3 Co2 174.8(17) . . ?
O4 C4 Co2 177.8(16) . . ?
O5 C5 Co3 172.7(14) . . ?
O6 C6 Co3 177.6(15) . . ?
O7 C7 Co4 166.5(12) . . ?
O7 C7 Pd 111.2(10) . . ?
Co4 C7 Pd 81.2(6) . . ?
O8 C8 Co4 173.6(15) . . ?
C10 C9 P1 133.5(12) . . ?
C10 C9 Co1 68.0(8) . . ?
P1 C9 Co1 131.4(8) . . ?
C10 C9 Co2 69.6(8) . . ?
P1 C9 Co2 144.6(8) . . ?
Co1 C9 Co2 78.4(5) . . ?
C9 C10 P2 135.6(11) . . ?
C9 C10 Co1 71.2(9) . . ?
P2 C10 Co1 126.9(7) . . ?
C9 C10 Co2 70.1(8) . . ?
P2 C10 Co2 144.7(8) . . ?
Co1 C10 Co2 79.5(5) . . ?
C12 C11 P3 147.9(12) . . ?
C12 C11 Co3 67.7(8) . . ?
P3 C11 Co3 123.5(7) . . ?
C12 C11 Co4 71.3(9) . . ?
P3 C11 Co4 137.1(7) . . ?
Co3 C11 Co4 79.4(5) . . ?
C11 C12 P4 153.9(11) . . ?
C11 C12 Co3 71.5(9) . . ?
P4 C12 Co3 133.9(8) . . ?
C11 C12 Co4 69.1(8) . . ?
P4 C12 Co4 105.5(7) . . ?
Co3 C12 Co4 79.9(6) . . ?
O9 C13 Co2 176.7(18) . . ?
C19 C14 C15 117.7(14) . . ?
C19 C14 P1 122.5(11) . . ?
C15 C14 P1 119.8(12) . . ?
C16 C15 C14 119.2(16) . . ?
C17 C16 C15 122.2(18) . . ?
C16 C17 C18 122.8(16) . . ?
C19 C18 C17 114.6(17) . . ?
C14 C19 C18 123.3(16) . . ?
C25 C20 C21 118.5(16) . . ?
C25 C20 P1 119.3(12) . . ?
C21 C20 P1 122.1(14) . . ?
C22 C21 C20 121.2(19) . . ?
C23 C22 C21 120(2) . . ?
C22 C23 C24 121(2) . . ?
C23 C24 C25 120(2) . . ?
C24 C25 C20 119.8(17) . . ?
C27 C26 C31 115.7(13) . . ?
C27 C26 P2 123.0(11) . . ?
C31 C26 P2 121.3(13) . . ?
C26 C27 C28 123.2(16) . . ?
C29 C28 C27 119.5(17) . . ?
C28 C29 C30 121.7(16) . . ?
C29 C30 C31 118.5(17) . . ?
C26 C31 C30 121.3(17) . . ?
C37 C32 C33 118.8(16) . . ?
C37 C32 P2 124.2(14) . . ?
C33 C32 P2 116.8(14) . . ?
C34 C33 C32 121.5(17) . . ?
C33 C34 C35 117.5(17) . . ?
C36 C35 C34 122(2) . . ?
C35 C36 C37 118(2) . . ?
C32 C37 C36 122.6(17) . . ?
C43 C38 C39 118.7(14) . . ?
C43 C38 P3 122.9(12) . . ?
C39 C38 P3 118.4(11) . . ?
C38 C39 C40 119.4(15) . . ?
C41 C40 C39 120.5(17) . . ?
C42 C41 C40 120.5(17) . . ?
C41 C42 C43 120.6(16) . . ?
C38 C43 C42 120.2(15) . . ?
C49 C44 C45 117.7(13) . . ?
C49 C44 P3 124.2(11) . . ?
C45 C44 P3 118.1(11) . . ?
C46 C45 C44 123.3(15) . . ?
C45 C46 C47 118.8(16) . . ?
C48 C47 C46 120.1(16) . . ?
C47 C48 C49 120.4(15) . . ?
C44 C49 C48 119.6(14) . . ?
C51 C50 C55 116.7(14) . . ?
C51 C50 P4 120.4(11) . . ?
C55 C50 P4 122.6(12) . . ?
C52 C51 C50 123.1(16) . . ?
C51 C52 C53 118.7(19) . . ?
C52 C53 C54 120.3(17) . . ?
C53 C54 C55 118.7(18) . . ?
C54 C55 C50 121.9(18) . . ?
C57 C56 C61 121.2(14) . . ?
C57 C56 P4 121.6(11) . . ?
C61 C56 P4 116.8(12) . . ?
C58 C57 C56 121.3(15) . . ?
C57 C58 C59 119.1(18) . . ?
C60 C59 C58 116.9(17) . . ?
C61 C60 C59 125.8(17) . . ?
C60 C61 C56 115.6(17) . . ?

loop_
_geom_bond_atom_site_label_1
_geom_bond_atom_site_label_2
_geom_bond_distance
_geom_bond_site_symmetry_2
_geom_bond_publ_flag
Pd P4 2.202(4) . ?
Pd C7 2.290(14) . ?
Pd Cl2 2.350(4) . ?
Pd Cl1 2.382(4) . ?
Pd Co4 2.677(2) . ?
Co1 C2 1.791(16) . ?
Co1 C1 1.811(18) . ?
Co1 C10 1.924(14) . ?
Co1 C9 1.965(14) . ?
Co1 P3 2.242(4) . ?
Co1 Co2 2.490(3) . ?
Co2 C3 1.782(19) . ?
Co2 C13 1.797(18) . ?
Co2 C4 1.811(17) . ?
Co2 C10 1.969(14) . ?
Co2 C9 1.975(14) . ?
Co3 C5 1.785(17) . ?
Co3 C6 1.809(19) . ?
Co3 C12 1.941(15) . ?
Co3 C11 1.990(13) . ?
Co3 P1 2.257(4) . ?
Co3 Co4 2.555(2) . ?
Co4 C7 1.780(14) . ?
Co4 C8 1.802(18) . ?
Co4 C11 2.011(14) . ?
Co4 C12 2.038(15) . ?
Co4 P2 2.273(4) . ?
P1 C9 1.795(14) . ?
P1 C14 1.832(14) . ?
P1 C20 1.836(16) . ?
P2 C10 1.804(14) . ?
P2 C26 1.825(14) . ?
P2 C32 1.830(17) . ?
P3 C11 1.784(16) . ?
P3 C44 1.809(13) . ?
P3 C38 1.823(14) . ?
P4 C12 1.728(16) . ?
P4 C50 1.825(14) . ?
P4 C56 1.847(14) . ?
O1 C1 1.126(17) . ?
O2 C2 1.158(16) . ?
O3 C3 1.122(18) . ?
O4 C4 1.125(18) . ?
O5 C5 1.151(17) . ?
O6 C6 1.126(18) . ?
O7 C7 1.182(15) . ?
O8 C8 1.136(17) . ?
O9 C13 1.131(17) . ?
C9 C10 1.356(17) . ?
C11 C12 1.372(19) . ?
C14 C19 1.38(2) . ?
C14 C15 1.410(19) . ?
C15 C16 1.33(2) . ?
C16 C17 1.32(3) . ?
C17 C18 1.40(3) . ?
C18 C19 1.38(2) . ?
C20 C25 1.38(2) . ?
C20 C21 1.40(2) . ?
C21 C22 1.36(3) . ?
C22 C23 1.35(3) . ?
C23 C24 1.38(3) . ?
C24 C25 1.38(2) . ?
C26 C27 1.38(2) . ?
C26 C31 1.395(19) . ?
C27 C28 1.389(19) . ?
C28 C29 1.33(2) . ?
C29 C30 1.36(2) . ?
C30 C31 1.42(2) . ?
C32 C37 1.35(2) . ?
C32 C33 1.40(2) . ?
C33 C34 1.39(2) . ?
C34 C35 1.43(3) . ?
C35 C36 1.36(3) . ?
C36 C37 1.42(2) . ?
C38 C43 1.386(18) . ?
C38 C39 1.40(2) . ?
C39 C40 1.41(2) . ?
C40 C41 1.39(2) . ?
C41 C42 1.33(2) . ?
C42 C43 1.43(2) . ?
C44 C49 1.367(18) . ?
C44 C45 1.40(2) . ?
C45 C46 1.33(2) . ?
C46 C47 1.41(2) . ?
C47 C48 1.33(2) . ?
C48 C49 1.43(2) . ?
C50 C51 1.36(2) . ?
C50 C55 1.38(2) . ?
C51 C52 1.36(2) . ?
C52 C53 1.37(3) . ?
C53 C54 1.37(3) . ?
C54 C55 1.37(2) . ?
C56 C57 1.37(2) . ?
C56 C61 1.384(18) . ?
C57 C58 1.36(2) . ?
C58 C59 1.39(2) . ?
C59 C60 1.37(2) . ?
C60 C61 1.35(2) . ?
